data_4127954
loop_
_publ_author_name
'Zhu, Xiaolong'
'Hu, Chunhua T.'
'Yang, Jingxiang'
'Joyce, Leo A.'
'Qiu, Mengdi'
'Ward, Michael D.'
'Kahr, Bart'

_publ_section_title
;
 Manipulating Solid Forms of Contact Insecticides for Infectious Disease
 Prevention.
;
_journal_issue 42
_journal_name_full 'Journal of the American Chemical Society'
_journal_page_first 16858
_journal_page_last 16864
_journal_paper_doi 10.1021/jacs.9b08125
_journal_volume 141
_journal_year 2019
_chemical_formula_sum 'C14 H9 Cl4 F'
_chemical_formula_weight 338.01
_space_group_crystal_system orthorhombic
_space_group_IT_number 61
_space_group_name_Hall '-P 2ac 2ab'
_space_group_name_H-M_alt 'P b c a'
_symmetry_space_group_name_Hall '-P 2ac 2ab'
_symmetry_space_group_name_H-M 'P b c a'
_atom_sites_solution_hydrogens geom
_audit_creation_method SHELXL-2018/3
_cell_angle_alpha 90
_cell_angle_beta 90
_cell_angle_gamma 90
_cell_formula_units_Z 8
_cell_length_a 9.881(6)
_cell_length_b 7.799(5)
_cell_length_c 36.55(2)
_cell_measurement_reflns_used 936
_cell_measurement_temperature 100(2)
_cell_measurement_theta_max 15.63
_cell_measurement_theta_min 2.23
_cell_volume 2817(3)
_computing_cell_refinement 'Bruker SAINT'
_computing_data_collection 'Bruker APEX2'
_computing_data_reduction 'Bruker SAINT'
_computing_structure_refinement 'SHELXL-2018/3 (Sheldrick, 2018)'
_computing_structure_solution 'SHELXT (Sheldrick 2015)'
_diffrn_ambient_temperature 100(2)
_diffrn_measured_fraction_theta_full 0.997
_diffrn_measured_fraction_theta_max 0.997
_diffrn_measurement_device_type 'Bruker APEX-II CCD'
_diffrn_measurement_method '\w scans'
_diffrn_radiation_monochromator graphite
_diffrn_radiation_source 'sealed tube'
_diffrn_radiation_type MoK\a
_diffrn_radiation_wavelength 0.71073
_diffrn_reflns_av_R_equivalents 0.1594
_diffrn_reflns_av_unetI/netI 0.0725
_diffrn_reflns_Laue_measured_fraction_full 0.997
_diffrn_reflns_Laue_measured_fraction_max 0.997
_diffrn_reflns_limit_h_max 9
_diffrn_reflns_limit_h_min -9
_diffrn_reflns_limit_k_max 7
_diffrn_reflns_limit_k_min -7
_diffrn_reflns_limit_l_max 34
_diffrn_reflns_limit_l_min -34
_diffrn_reflns_number 15565
_diffrn_reflns_point_group_measured_fraction_full 0.997
_diffrn_reflns_point_group_measured_fraction_max 0.997
_diffrn_reflns_theta_full 19.874
_diffrn_reflns_theta_max 19.874
_diffrn_reflns_theta_min 2.229
_exptl_absorpt_coefficient_mu 0.832
_exptl_absorpt_correction_T_max 0.7444
_exptl_absorpt_correction_T_min 0.5983
_exptl_absorpt_correction_type multi-scan
_exptl_absorpt_process_details SADABS
_exptl_crystal_colour colourless
_exptl_crystal_density_diffrn 1.594
_exptl_crystal_description needle
_exptl_crystal_F_000 1360
_exptl_crystal_size_max 0.130
_exptl_crystal_size_mid 0.050
_exptl_crystal_size_min 0.030
_refine_diff_density_max 0.596
_refine_diff_density_min -0.797
_refine_diff_density_rms 0.129
_refine_ls_extinction_method none
_refine_ls_goodness_of_fit_ref 1.783
_refine_ls_hydrogen_treatment constr
_refine_ls_matrix_type full
_refine_ls_number_parameters 179
_refine_ls_number_reflns 1288
_refine_ls_number_restraints 102
_refine_ls_restrained_S_all 1.742
_refine_ls_R_factor_all 0.1444
_refine_ls_R_factor_gt 0.1242
_refine_ls_shift/su_max 0.000
_refine_ls_shift/su_mean 0.000
_refine_ls_structure_factor_coef Fsqd
_refine_ls_weighting_details 'w=1/[\s^2^(Fo^2^)+(0.2000P)^2^] where P=(Fo^2^+2Fc^2^)/3'
_refine_ls_weighting_scheme calc
_refine_ls_wR_factor_gt 0.4113
_refine_ls_wR_factor_ref 0.4220
_reflns_Friedel_coverage 0.000
_reflns_number_gt 1032
_reflns_number_total 1288
_reflns_threshold_expression 'I > 2\s(I)'
_cod_data_source_file ja9b08125_si_002.cif
_cod_data_source_block (RS)-MFDT-Form-III
_cod_database_code 4127954
_shelx_shelxl_version_number 2018/3
_shelx_space_group_comment
;
The symmetry employed for this shelxl refinement is uniquely defined
by the following loop, which should always be used as a source of
symmetry information in preference to the above space-group names.
They are only intended as comments.
;
_shelx_estimated_absorpt_t_min 0.900
_shelx_estimated_absorpt_t_max 0.975

loop_
_space_group_symop_operation_xyz
'x, y, z'
'-x+1/2, -y, z+1/2'
'-x, y+1/2, -z+1/2'
'x+1/2, -y+1/2, -z'
'-x, -y, -z'
'x-1/2, y, -z-1/2'
'x, -y-1/2, z-1/2'
'-x-1/2, y-1/2, z'

loop_
_atom_site_label
_atom_site_type_symbol
_atom_site_fract_x
_atom_site_fract_y
_atom_site_fract_z
_atom_site_U_iso_or_equiv
_atom_site_adp_type
_atom_site_occupancy
_atom_site_site_symmetry_order
_atom_site_calc_flag
_atom_site_refinement_flags_posn
_atom_site_refinement_flags_adp
_atom_site_refinement_flags_occupancy
_atom_site_disorder_assembly
_atom_site_disorder_group
Cl1 Cl 0.3081(5) 0.8253(7) 0.36142(14) 0.048(2) Uani 1 1 d . . . . .
Cl2 Cl 0.5242(6) 1.0679(7) 0.35255(17) 0.056(2) Uani 1 1 d . . . . .
Cl3 Cl 0.4460(6) 0.9640(7) 0.42440(16) 0.060(2) Uani 1 1 d . . . . .
Cl4 Cl 0.549(2) 0.216(2) 0.4968(4) 0.047(4) Uani 0.59(3) 1 d D U P A 1
F1 F 0.598(4) 0.486(6) 0.2346(6) 0.041(5) Uani 0.59(3) 1 d D U P A 1
Cl4' Cl 0.620(3) 0.470(4) 0.2251(5) 0.041(5) Uani 0.41(3) 1 d D . P A 2
F1' F 0.554(8) 0.244(6) 0.4882(14) 0.047(4) Uani 0.41(3) 1 d D . P A 2
C1 C 0.468(2) 0.888(3) 0.3791(6) 0.048(6) Uani 1 1 d . U . . .
C2 C 0.5773(19) 0.746(3) 0.3781(5) 0.039(6) Uani 1 1 d . U . . .
H2 H 0.665090 0.805644 0.383152 0.047 Uiso 1 1 calc R U . . .
C3 C 0.563(2) 0.613(3) 0.4076(5) 0.040(6) Uani 1 1 d . U . . .
C4 C 0.680(2) 0.561(3) 0.4258(5) 0.048(6) Uani 1 1 d . U . . .
H4 H 0.763213 0.612629 0.418780 0.058 Uiso 1 1 calc R U . . .
C5 C 0.684(2) 0.438(3) 0.4536(5) 0.045(6) Uani 1 1 d . U . . .
H5 H 0.765069 0.402905 0.465391 0.055 Uiso 1 1 calc R U . . .
C6 C 0.5549(19) 0.371(2) 0.4625(4) 0.033(5) Uani 1 1 d D U . . .
C7 C 0.434(2) 0.416(3) 0.4456(6) 0.049(6) Uani 1 1 d . U . . .
H7 H 0.351018 0.365700 0.452890 0.059 Uiso 1 1 calc R U . . .
C8 C 0.4379(18) 0.534(2) 0.4186(5) 0.034(5) Uani 1 1 d . U . . .
H8 H 0.356262 0.564865 0.406548 0.040 Uiso 1 1 calc R U . . .
C9 C 0.592(2) 0.668(3) 0.3397(6) 0.045(6) Uani 1 1 d . U . . .
C10 C 0.502(2) 0.538(2) 0.3271(5) 0.040(6) Uani 1 1 d D U . . .
H10 H 0.433588 0.497722 0.343315 0.047 Uiso 1 1 calc R U . . .
C11 C 0.5090(17) 0.467(2) 0.2923(4) 0.043(6) Uani 1 1 d D U . . .
H11 H 0.454033 0.374180 0.284718 0.051 Uiso 1 1 calc R U . . .
C12 C 0.6032(18) 0.545(2) 0.2697(4) 0.036(5) Uani 1 1 d D U . . .
C13 C 0.693(2) 0.670(2) 0.2794(5) 0.041(6) Uani 1 1 d . U . . .
H13 H 0.759566 0.711372 0.262878 0.049 Uiso 1 1 calc R U . . .
C14 C 0.681(2) 0.735(3) 0.3152(6) 0.047(6) Uani 1 1 d . U . . .
H14 H 0.737068 0.828737 0.322410 0.057 Uiso 1 1 calc R U . . .

loop_
_atom_site_aniso_label
_atom_site_aniso_U_11
_atom_site_aniso_U_22
_atom_site_aniso_U_33
_atom_site_aniso_U_23
_atom_site_aniso_U_13
_atom_site_aniso_U_12
Cl1 0.043(3) 0.027(3) 0.073(4) -0.005(3) -0.006(3) 0.010(2)
Cl2 0.062(4) 0.021(4) 0.086(5) 0.004(3) 0.009(3) 0.001(3)
Cl3 0.084(5) 0.026(3) 0.069(4) -0.013(3) 0.004(3) 0.006(3)
Cl4 0.071(6) 0.032(6) 0.038(8) 0.013(4) 0.004(6) 0.001(5)
F1 0.058(9) 0.037(7) 0.029(7) -0.014(6) 0.014(7) 0.007(6)
Cl4' 0.058(9) 0.037(7) 0.029(7) -0.014(6) 0.014(7) 0.007(6)
F1' 0.071(6) 0.032(6) 0.038(8) 0.013(4) 0.004(6) 0.001(5)
C1 0.048(9) 0.036(9) 0.060(9) 0.003(8) 0.000(8) 0.006(8)
C2 0.031(9) 0.036(9) 0.051(9) -0.002(8) 0.001(7) -0.003(7)
C3 0.044(9) 0.031(9) 0.047(9) -0.013(8) 0.003(8) 0.004(8)
C4 0.052(10) 0.042(10) 0.051(9) -0.007(8) 0.001(8) -0.015(8)
C5 0.049(9) 0.039(9) 0.049(9) -0.006(8) -0.003(8) -0.003(8)
C6 0.043(9) 0.028(9) 0.029(8) -0.009(7) 0.001(7) 0.004(7)
C7 0.047(10) 0.046(10) 0.054(9) -0.011(8) 0.003(8) -0.014(8)
C8 0.024(9) 0.035(9) 0.042(9) 0.001(8) -0.006(7) 0.001(7)
C9 0.051(9) 0.035(9) 0.050(9) -0.003(8) 0.002(8) -0.003(8)
C10 0.035(9) 0.040(9) 0.044(9) 0.007(8) -0.007(7) 0.003(8)
C11 0.033(9) 0.045(9) 0.051(9) 0.008(8) 0.000(8) -0.011(7)
C12 0.037(9) 0.033(9) 0.039(9) -0.005(7) 0.002(7) 0.005(8)
C13 0.048(9) 0.034(9) 0.041(9) 0.007(7) 0.003(7) -0.003(8)
C14 0.054(9) 0.036(9) 0.052(9) 0.003(8) 0.002(8) -0.003(8)

loop_
_atom_type_symbol
_atom_type_description
_atom_type_scat_dispersion_real
_atom_type_scat_dispersion_imag
_atom_type_scat_source
C C 0.0033 0.0016 'International Tables Vol C Tables 4.2.6.8 and 6.1.1.4'
H H 0.0000 0.0000 'International Tables Vol C Tables 4.2.6.8 and 6.1.1.4'
F F 0.0171 0.0103 'International Tables Vol C Tables 4.2.6.8 and 6.1.1.4'
Cl Cl 0.1484 0.1585 'International Tables Vol C Tables 4.2.6.8 and 6.1.1.4'

loop_
_geom_angle_atom_site_label_1
_geom_angle_atom_site_label_2
_geom_angle_atom_site_label_3
_geom_angle
C2 C1 Cl3 110.3(15)
C2 C1 Cl1 114.5(15)
Cl3 C1 Cl1 108.8(11)
C2 C1 Cl2 109.3(14)
Cl3 C1 Cl2 106.4(12)
Cl1 C1 Cl2 107.1(11)
C3 C2 C9 112.6(16)
C3 C2 C1 114.3(16)
C9 C2 C1 112.0(17)
C3 C2 H2 105.7
C9 C2 H2 105.7
C1 C2 H2 105.7
C4 C3 C8 117.1(19)
C4 C3 C2 117.4(18)
C8 C3 C2 125.4(18)
C5 C4 C3 125(2)
C5 C4 H4 117.7
C3 C4 H4 117.7
C4 C5 C6 113.4(19)
C4 C5 H5 123.3
C6 C5 H5 123.3
F1' C6 C7 119(4)
F1' C6 C5 116(4)
C7 C6 C5 125.1(15)
C7 C6 Cl4 118.1(17)
C5 C6 Cl4 116.8(16)
C8 C7 C6 118.5(18)
C8 C7 H7 120.8
C6 C7 H7 120.8
C7 C8 C3 121.3(18)
C7 C8 H8 119.3
C3 C8 H8 119.3
C14 C9 C10 117.9(19)
C14 C9 C2 120.4(19)
C10 C9 C2 121.2(18)
C11 C10 C9 123.0(19)
C11 C10 H10 118.5
C9 C10 H10 118.5
C12 C11 C10 114.2(16)
C12 C11 H11 122.9
C10 C11 H11 122.9
F1 C12 C13 121(2)
F1 C12 C11 113(2)
C13 C12 C11 126.3(15)
C13 C12 Cl4' 115.1(16)
C11 C12 Cl4' 118.4(16)
C12 C13 C14 116.6(18)
C12 C13 H13 121.7
C14 C13 H13 121.7
C9 C14 C13 122(2)
C9 C14 H14 119.2
C13 C14 H14 119.2

loop_
_geom_bond_atom_site_label_1
_geom_bond_atom_site_label_2
_geom_bond_distance
Cl1 C1 1.78(2)
Cl2 C1 1.79(2)
Cl3 C1 1.77(2)
Cl4 C6 1.740(10)
F1 C12 1.363(10)
Cl4' C12 1.739(10)
F1' C6 1.362(11)
C1 C2 1.55(3)
C2 C3 1.51(3)
C2 C9 1.54(3)
C2 H2 1.0000
C3 C4 1.40(3)
C3 C8 1.44(3)
C4 C5 1.40(3)
C4 H4 0.9500
C5 C6 1.42(3)
C5 H5 0.9500
C6 C7 1.39(3)
C7 C8 1.35(3)
C7 H7 0.9500
C8 H8 0.9500
C9 C14 1.36(3)
C9 C10 1.43(3)
C10 C11 1.386(10)
C10 H10 0.9500
C11 C12 1.384(10)
C11 H11 0.9500
C12 C13 1.37(3)
C13 C14 1.41(3)
C13 H13 0.9500
C14 H14 0.9500
